data_4113505
loop_
_publ_author_name
'Jeffrey C. Yoder'
'Justine P. Roth'
'Emily M. Gussenhoven'
'Anna S. Larsen'
'James M. Mayer'

_publ_section_title
;
 Electron and Hydrogen-Atom Self-Exchange Reactions of Iron and Cobalt
 Coordination Complexes
;
_journal_name_full 'Journal of the American Chemical Society'
_journal_page_first 2629
_journal_page_last 2640
_journal_paper_doi 10.1021/ja0273905
_journal_volume 125
_journal_year 2003
_chemical_formula_moiety CoIIH2bi
_chemical_formula_sum 'C18 H30 Cl2 Co N12 O8'
_chemical_formula_weight 672.37
_chemical_name_systematic
;
  ?
;
_space_group_IT_number 9
_symmetry_cell_setting monoclinic
_symmetry_space_group_name_Hall 'C -2yc'
_symmetry_space_group_name_H-M 'C 1 c 1'
_atom_sites_solution_hydrogens geom
_atom_sites_solution_primary direct
_atom_sites_solution_secondary difmap
_audit_creation_method SHELXL-97
_cell_angle_alpha 90.00
_cell_angle_beta 108.467(5)
_cell_angle_gamma 90.00
_cell_formula_units_Z 4
_cell_length_a 13.3160(10)
_cell_length_b 13.5443(12)
_cell_length_c 16.0850(13)
_cell_measurement_reflns_used 133
_cell_measurement_temperature 293(2)
_cell_volume 2751.6(4)
_computing_cell_refinement 'HKL SCALEPACK'
_computing_data_collection KappaCCD
_computing_data_reduction DENZO
_computing_molecular_graphics 'maXus, Zortep'
_computing_publication_material 'SHELXL-97 (Sheldrick, 1997)'
_computing_structure_refinement 'SHELXL-97 (Sheldrick, 1997)'
_computing_structure_solution SIR92
_diffrn_ambient_temperature 293(2)
_diffrn_measured_fraction_theta_full 0.496
_diffrn_measured_fraction_theta_max 0.496
_diffrn_measurement_device_type 'Nonius KappaCCD'
_diffrn_measurement_method '\f and \w scans'
_diffrn_radiation_monochromator graphite
_diffrn_radiation_source 'fine-focus sealed tube'
_diffrn_radiation_type MoK\a
_diffrn_radiation_wavelength 0.71074
_diffrn_reflns_av_R_equivalents 0.058
_diffrn_reflns_av_sigmaI/netI 0.0772
_diffrn_reflns_limit_h_max 13
_diffrn_reflns_limit_h_min -13
_diffrn_reflns_limit_k_max 13
_diffrn_reflns_limit_k_min -12
_diffrn_reflns_limit_l_max 16
_diffrn_reflns_limit_l_min -16
_diffrn_reflns_number 2850
_diffrn_reflns_theta_full 20.80
_diffrn_reflns_theta_max 20.80
_diffrn_reflns_theta_min 3.01
_exptl_absorpt_coefficient_mu 0.885
_exptl_absorpt_correction_T_max 0.8157
_exptl_absorpt_correction_T_min 0.6761
_exptl_absorpt_correction_type SORTAV
_exptl_crystal_colour red
_exptl_crystal_density_diffrn 1.623
_exptl_crystal_description prism
_exptl_crystal_F_000 1388
_exptl_crystal_size_max 0.48
_exptl_crystal_size_mid 0.30
_exptl_crystal_size_min 0.24
_refine_diff_density_max 0.289
_refine_diff_density_min -0.257
_refine_diff_density_rms 0.061
_refine_ls_abs_structure_details 'Flack H D (1983), Acta Cryst. A39, 876-881'
_refine_ls_abs_structure_Flack 0(10)
_refine_ls_extinction_coef 0.0081(14)
_refine_ls_extinction_expression Fc^*^=kFc[1+0.001xFc^2^\l^3^/sin(2\q)]^-1/4^
_refine_ls_extinction_method SHELXL
_refine_ls_goodness_of_fit_ref 1.094
_refine_ls_hydrogen_treatment 'H atoms riding'
_refine_ls_matrix_type full
_refine_ls_number_parameters 369
_refine_ls_number_reflns 2850
_refine_ls_number_restraints 0
_refine_ls_restrained_S_all 1.094
_refine_ls_R_factor_all 0.0785
_refine_ls_R_factor_gt 0.0545
_refine_ls_shift/su_max 0.281
_refine_ls_shift/su_mean 0.069
_refine_ls_structure_factor_coef Fsqd
_refine_ls_weighting_details 'w=1/[\s^2^(Fo^2^)+(0.0631P)^2^+7.3063P] where P=(Fo^2^+2Fc^2^)/3'
_refine_ls_weighting_scheme calc
_refine_ls_wR_factor_gt 0.1285
_refine_ls_wR_factor_ref 0.1521
_reflns_number_gt 2202
_reflns_number_total 2850
_reflns_threshold_expression >2sigma(I)
_cod_data_source_file ja0273905-2_s1_1.cif
_cod_data_source_block shelxl
_cod_depositor_comments
;
The following automatic conversions were performed:

'_refine_ls_weighting_scheme' value 'calc
w=1/[\s^2^(Fo^2^)+(0.0631P)^2^+7.3063P] where P=(Fo^2^+2Fc^2^)/3' was
changed to 'calc'. New tag '_refine_ls_weighting_details' was
created. The value of the new tag was set to
'w=1/[\s^2^(Fo^2^)+(0.0631P)^2^+7.3063P] where P=(Fo^2^+2Fc^2^)/3'.

Automatic conversion script
Id: cif_fix_values 3143 2015-03-26 13:38:13Z robertas 
;
_cod_original_sg_symbol_H-M 'C c'
_cod_database_code 4113505

loop_
_symmetry_equiv_pos_as_xyz
'x, y, z'
'x, -y, z+1/2'
'x+1/2, y+1/2, z'
'x+1/2, -y+1/2, z+1/2'

loop_
_atom_site_label
_atom_site_type_symbol
_atom_site_fract_x
_atom_site_fract_y
_atom_site_fract_z
_atom_site_U_iso_or_equiv
_atom_site_adp_type
_atom_site_occupancy
_atom_site_calc_flag
_atom_site_refinement_flags
C1 C 0.8424(12) 0.1871(11) 0.4120(11) 0.051(4) Uani 1 d .
H1A H 0.8306 0.2568 0.4192 0.061 Uiso 1 calc R
H1B H 0.8768 0.1797 0.3674 0.061 Uiso 1 calc R
C2 C 0.9092(15) 0.1423(12) 0.4977(11) 0.061(5) Uani 1 d .
H2A H 0.9689 0.1062 0.4907 0.074 Uiso 1 calc R
H2B H 0.9348 0.1923 0.5426 0.074 Uiso 1 calc R
C3 C 0.7477(14) 0.0660(11) 0.4491(10) 0.048(4) Uani 1 d .
C4 C 0.4881(14) -0.0500(12) 0.3757(11) 0.075(6) Uani 1 d .
H4A H 0.4606 -0.0798 0.3180 0.089 Uiso 1 calc R
H4B H 0.4299 -0.0217 0.3917 0.089 Uiso 1 calc R
C5 C 0.5518(13) -0.1288(12) 0.4468(14) 0.072(6) Uani 1 d .
H5A H 0.5171 -0.1418 0.4904 0.086 Uiso 1 calc R
H5B H 0.5623 -0.1903 0.4199 0.086 Uiso 1 calc R
C6 C 0.6561(12) 0.0029(11) 0.4371(12) 0.051(4) Uani 1 d .
C7 C 0.4885(13) 0.2845(12) 0.4206(12) 0.062(5) Uani 1 d .
H7A H 0.5321 0.2654 0.4790 0.075 Uiso 1 calc R
H7B H 0.4213 0.2501 0.4064 0.075 Uiso 1 calc R
C8 C 0.4718(17) 0.3960(14) 0.4144(13) 0.099(7) Uani 1 d .
H8A H 0.3979 0.4151 0.3968 0.118 Uiso 1 d R
H8B H 0.5087 0.4242 0.4714 0.118 Uiso 1 d R
C9 C 0.5569(13) 0.3435(13) 0.3271(10) 0.051(5) Uani 1 d .
C10 C 0.6869(12) 0.2812(13) 0.1639(11) 0.059(5) Uani 1 d .
H10A H 0.6476 0.2576 0.1058 0.071 Uiso 1 calc R
H10B H 0.7546 0.2476 0.1838 0.071 Uiso 1 calc R
C11 C 0.7017(12) 0.3931(13) 0.1639(11) 0.064(5) Uani 1 d .
H11A H 0.7765 0.4087 0.1874 0.077 Uiso 1 d R
H11B H 0.6729 0.4237 0.1067 0.077 Uiso 1 d R
C12 C 0.6113(15) 0.3471(9) 0.2588(11) 0.058(5) Uani 1 d .
C13 C 0.6763(11) -0.0526(11) 0.2027(10) 0.049(4) Uani 1 d .
H13A H 0.6974 -0.0879 0.2580 0.059 Uiso 1 calc R
H13B H 0.7394 -0.0271 0.1924 0.059 Uiso 1 calc R
C14 C 0.6193(14) -0.1189(13) 0.1311(12) 0.063(5) Uani 1 d .
H14A H 0.6549 -0.1224 0.0871 0.076 Uiso 1 calc R
H14B H 0.6150 -0.1848 0.1532 0.076 Uiso 1 calc R
C15 C 0.5184(13) 0.0067(10) 0.1454(9) 0.042(4) Uani 1 d .
C16 C 0.3339(13) 0.1922(13) 0.1722(13) 0.070(5) Uani 1 d .
H16A H 0.3513 0.2600 0.1629 0.084 Uiso 1 calc R
H16B H 0.2983 0.1908 0.2163 0.084 Uiso 1 calc R
C17 C 0.2655(13) 0.1446(13) 0.0863(14) 0.071(6) Uani 1 d .
H17A H 0.2417 0.1938 0.0404 0.085 Uiso 1 calc R
H17B H 0.2041 0.1124 0.0943 0.085 Uiso 1 calc R
C18 C 0.4258(12) 0.0721(11) 0.1380(12) 0.049(4) Uani 1 d .
N1 N 0.7386(13) 0.1308(11) 0.3867(13) 0.071(5) Uani 1 d .
N2 N 0.8394(12) 0.0812(12) 0.5166(11) 0.077(5) Uani 1 d .
H2 H 0.8517 0.0540 0.5671 0.093 Uiso 1 calc R
N3 N 0.5732(11) 0.0287(9) 0.3780(9) 0.051(4) Uani 1 d .
N4 N 0.6529(11) -0.0735(10) 0.4845(10) 0.070(5) Uani 1 d .
H4 H 0.7024 -0.0902 0.5314 0.084 Uiso 1 calc R
N5 N 0.5442(11) 0.2619(9) 0.3535(8) 0.041(3) Uani 1 d .
N6 N 0.5184(19) 0.4259(11) 0.3489(14) 0.150(9) Uani 1 d .
H6 H 0.5206 0.4842 0.3285 0.180 Uiso 1 calc R
N7 N 0.6279(12) 0.2659(12) 0.2241(9) 0.063(4) Uani 1 d .
N8 N 0.644(2) 0.4227(11) 0.2204(13) 0.181(12) Uani 1 d .
H8 H 0.6305 0.4833 0.2289 0.217 Uiso 1 calc R
N9 N 0.6066(10) 0.0261(9) 0.2051(9) 0.045(3) Uani 1 d .
N10 N 0.5151(10) -0.0768(10) 0.0947(9) 0.061(4) Uani 1 d .
H10 H 0.4632 -0.0984 0.0516 0.074 Uiso 1 calc R
N11 N 0.4281(10) 0.1304(8) 0.1975(8) 0.037(3) Uani 1 d .
N12 N 0.3386(9) 0.0689(10) 0.0635(8) 0.051(3) Uani 1 d .
H12 H 0.3280 0.0339 0.0169 0.061 Uiso 1 calc R
Co1 Co 0.5870 0.14126(7) 0.2910 0.0483(5) Uani 1 d .
Cl1 Cl 0.4515(4) 0.3541(4) 0.6678(3) 0.0708(16) Uani 1 d .
Cl2 Cl 0.7209(4) 0.3542(4) 0.9141(3) 0.0805(18) Uani 1 d .
O1 O 0.3843(14) 0.3479(17) 0.5828(10) 0.183(9) Uani 1 d .
O2 O 0.436(2) 0.4129(12) 0.714(2) 0.265(15) Uani 1 d .
O3 O 0.4491(10) 0.2541(7) 0.6995(12) 0.152(7) Uani 1 d .
O4 O 0.5472(12) 0.3707(10) 0.6492(11) 0.114(5) Uani 1 d .
O5 O 0.6221(9) 0.3700(9) 0.9220(12) 0.117(6) Uani 1 d .
O6 O 0.8118(10) 0.3715(11) 0.9807(11) 0.152(8) Uani 1 d .
O7 O 0.7214(11) 0.2801(18) 0.8638(10) 0.248(14) Uani 1 d .
O8 O 0.7474(11) 0.4406(16) 0.8667(14) 0.212(10) Uani 1 d .

loop_
_atom_site_aniso_label
_atom_site_aniso_U_11
_atom_site_aniso_U_22
_atom_site_aniso_U_33
_atom_site_aniso_U_23
_atom_site_aniso_U_13
_atom_site_aniso_U_12
C1 0.059(11) 0.034(9) 0.072(11) -0.001(8) 0.037(9) -0.022(8)
C2 0.068(12) 0.056(12) 0.062(11) -0.016(8) 0.024(10) -0.032(9)
C3 0.065(12) 0.044(9) 0.042(8) 0.005(8) 0.028(9) 0.029(8)
C4 0.085(13) 0.059(11) 0.076(11) 0.029(9) 0.021(10) -0.001(9)
C5 0.039(9) 0.054(11) 0.117(15) 0.034(9) 0.020(10) -0.019(7)
C6 0.028(8) 0.045(10) 0.089(12) 0.008(10) 0.031(8) 0.013(8)
C7 0.071(12) 0.060(11) 0.084(11) -0.015(9) 0.065(10) -0.004(9)
C8 0.15(2) 0.065(14) 0.085(14) 0.023(11) 0.037(14) 0.045(13)
C9 0.057(10) 0.077(13) 0.032(8) -0.008(8) 0.033(8) 0.018(8)
C10 0.058(11) 0.070(13) 0.049(9) -0.004(8) 0.016(8) -0.002(8)
C11 0.078(11) 0.075(13) 0.065(10) 0.015(9) 0.059(10) -0.003(9)
C12 0.105(14) 0.006(7) 0.078(12) 0.006(7) 0.051(10) 0.014(7)
C13 0.023(7) 0.041(9) 0.084(11) 0.006(8) 0.018(7) 0.022(6)
C14 0.075(12) 0.044(9) 0.078(11) 0.004(8) 0.034(10) 0.002(8)
C15 0.070(11) 0.024(8) 0.038(8) 0.010(7) 0.024(8) 0.017(8)
C16 0.043(10) 0.078(14) 0.092(13) 0.020(11) 0.026(10) 0.018(10)
C17 0.027(9) 0.072(14) 0.119(16) -0.004(10) 0.031(10) -0.001(7)
C18 0.039(9) 0.027(8) 0.089(12) 0.002(8) 0.031(9) 0.021(7)
N1 0.060(10) 0.063(10) 0.100(12) -0.029(9) 0.037(9) -0.023(8)
N2 0.060(9) 0.073(10) 0.091(11) 0.021(9) 0.013(9) -0.013(8)
N3 0.051(9) 0.040(9) 0.069(9) 0.004(7) 0.031(8) -0.001(7)
N4 0.056(10) 0.052(10) 0.096(11) 0.037(9) 0.017(8) 0.011(7)
N5 0.069(9) 0.020(7) 0.041(6) 0.005(6) 0.026(6) -0.009(6)
N6 0.30(2) 0.051(11) 0.21(2) 0.005(11) 0.23(2) 0.008(12)
N7 0.057(9) 0.065(10) 0.078(9) 0.001(8) 0.038(8) -0.006(7)
N8 0.44(4) 0.034(10) 0.167(17) -0.035(9) 0.24(2) -0.061(14)
N9 0.035(7) 0.043(9) 0.055(8) -0.001(6) 0.011(7) 0.002(6)
N10 0.044(9) 0.060(10) 0.074(9) -0.015(8) 0.010(8) 0.020(7)
N11 0.044(7) 0.028(6) 0.043(7) -0.004(6) 0.021(6) 0.012(5)
N12 0.029(7) 0.066(8) 0.056(7) 0.000(6) 0.012(6) 0.012(5)
Co1 0.0567(7) 0.0340(7) 0.0606(7) 0.0005(14) 0.0279(5) 0.0021(13)
Cl1 0.045(3) 0.101(4) 0.071(3) -0.001(3) 0.024(3) 0.004(2)
Cl2 0.049(3) 0.119(5) 0.070(4) -0.009(3) 0.014(3) -0.003(3)
O1 0.105(10) 0.36(3) 0.089(8) 0.039(11) 0.036(8) -0.016(12)
O2 0.34(3) 0.084(10) 0.52(4) -0.123(16) 0.36(3) -0.051(12)
O3 0.116(10) 0.044(5) 0.32(2) 0.102(8) 0.104(11) 0.030(5)
O4 0.109(11) 0.128(12) 0.151(12) -0.003(9) 0.105(10) -0.004(8)
O5 0.046(7) 0.095(10) 0.191(14) -0.035(8) 0.011(7) 0.012(6)
O6 0.072(8) 0.144(11) 0.168(13) -0.092(9) -0.065(8) 0.042(7)
O7 0.084(9) 0.51(3) 0.157(12) -0.252(19) 0.049(8) -0.045(14)
O8 0.097(9) 0.27(2) 0.255(18) 0.152(16) 0.035(10) -0.060(11)

loop_
_atom_type_symbol
_atom_type_description
_atom_type_scat_dispersion_real
_atom_type_scat_dispersion_imag
_atom_type_scat_source
C C 0.0033 0.0016 'International Tables Vol C Tables 4.2.6.8 and 6.1.1.4'
H H 0.0000 0.0000 'International Tables Vol C Tables 4.2.6.8 and 6.1.1.4'
N N 0.0061 0.0033 'International Tables Vol C Tables 4.2.6.8 and 6.1.1.4'
Co Co 0.3494 0.9721 'International Tables Vol C Tables 4.2.6.8 and 6.1.1.4'
Cl Cl 0.1484 0.1585 'International Tables Vol C Tables 4.2.6.8 and 6.1.1.4'
O O 0.0106 0.0060 'International Tables Vol C Tables 4.2.6.8 and 6.1.1.4'

loop_
_geom_angle_atom_site_label_1
_geom_angle_atom_site_label_2
_geom_angle_atom_site_label_3
_geom_angle
N1 C1 C2 105.4(13)
N1 C1 H1A 110.6
C2 C1 H1A 110.7
N1 C1 H1B 110.6
C2 C1 H1B 110.7
H1A C1 H1B 108.8
N2 C2 C1 101.7(14)
N2 C2 H2A 111.4
C1 C2 H2A 111.4
N2 C2 H2B 111.4
C1 C2 H2B 111.4
H2A C2 H2B 109.3
N1 C3 N2 110.4(17)
N1 C3 C6 115.0(15)
N2 C3 C6 134.2(16)
N3 C4 C5 102.9(12)
N3 C4 H4A 111.1
C5 C4 H4A 111.3
N3 C4 H4B 111.2
C5 C4 H4B 111.2
H4A C4 H4B 109.1
N4 C5 C4 99.4(12)
N4 C5 H5A 112.0
C4 C5 H5A 111.9
N4 C5 H5B 111.8
C4 C5 H5B 111.8
H5A C5 H5B 109.6
N3 C6 N4 118.9(15)
N3 C6 C3 115.9(15)
N4 C6 C3 125.1(15)
N5 C7 C8 104.3(13)
N5 C7 H7A 110.8
C8 C7 H7A 111.0
N5 C7 H7B 110.9
C8 C7 H7B 110.8
H7A C7 H7B 108.9
N6 C8 C7 103.7(14)
N6 C8 H8A 110.2
C7 C8 H8A 113.4
N6 C8 H8B 112.0
C7 C8 H8B 108.0
H8A C8 H8B 109.5
N5 C9 N6 124.5(15)
N5 C9 C12 116.0(15)
N6 C9 C12 119.1(18)
N7 C10 C11 103.9(13)
N7 C10 H10A 111.0
C11 C10 H10A 110.9
N7 C10 H10B 110.9
C11 C10 H10B 111.1
H10A C10 H10B 109.0
N8 C11 C10 100.5(11)
N8 C11 H11A 112.9
C10 C11 H11A 109.4
N8 C11 H11B 110.7
C10 C11 H11B 114.3
H11A C11 H11B 109.0
N7 C12 N8 109.4(15)
N7 C12 C9 118.8(15)
N8 C12 C9 131.7(17)
N9 C13 C14 107.5(12)
N9 C13 H13A 110.3
C14 C13 H13A 110.1
N9 C13 H13B 110.2
C14 C13 H13B 110.2
H13A C13 H13B 108.5
N10 C14 C13 105.7(14)
N10 C14 H14A 110.6
C13 C14 H14A 110.6
N10 C14 H14B 110.7
C13 C14 H14B 110.6
H14A C14 H14B 108.7
N9 C15 N10 117.2(13)
N9 C15 C18 118.3(14)
N10 C15 C18 124.4(15)
N11 C16 C17 102.9(14)
N11 C16 H16A 111.2
C17 C16 H16A 111.1
N11 C16 H16B 111.3
C17 C16 H16B 111.1
H16A C16 H16B 109.1
C16 C17 N12 104.8(13)
C16 C17 H17A 110.8
N12 C17 H17A 110.8
C16 C17 H17B 110.8
N12 C17 H17B 110.8
H17A C17 H17B 108.8
N11 C18 N12 120.0(13)
N11 C18 C15 120.1(15)
N12 C18 C15 119.9(15)
C3 N1 C1 106.0(16)
C3 N1 Co1 115.9(12)
C1 N1 Co1 137.6(13)
C2 N2 C3 114.8(15)
C2 N2 H2 122.6
C3 N2 H2 122.6
C6 N3 C4 106.8(13)
C6 N3 Co1 117.4(11)
C4 N3 Co1 134.1(10)
C6 N4 C5 110.8(14)
C6 N4 H4 124.6
C5 N4 H4 124.6
C9 N5 C7 102.6(12)
C9 N5 Co1 117.0(10)
C7 N5 Co1 140.1(10)
C9 N6 C8 104.6(15)
C9 N6 H6 127.7
C8 N6 H6 127.7
C12 N7 C10 111.9(14)
C12 N7 Co1 110.4(11)
C10 N7 Co1 136.3(12)
C12 N8 C11 113.5(15)
C12 N8 H8 123.2
C11 N8 H8 123.3
C15 N9 C13 106.0(12)
C15 N9 Co1 111.1(10)
C13 N9 Co1 140.7(10)
C15 N10 C14 103.6(13)
C15 N10 H10 128.2
C14 N10 H10 128.2
C18 N11 C16 110.1(13)
C18 N11 Co1 111.0(10)
C16 N11 Co1 135.8(11)
C18 N12 C17 101.2(12)
C18 N12 H12 129.4
C17 N12 H12 129.3
N5 Co1 N3 98.7(5)
N5 Co1 N1 92.6(5)
N3 Co1 N1 74.6(6)
N5 Co1 N9 169.0(5)
N3 Co1 N9 87.5(2)
N1 Co1 N9 97.8(5)
N5 Co1 N7 77.2(3)
N3 Co1 N7 168.4(6)
N1 Co1 N7 94.7(6)
N9 Co1 N7 98.4(6)
N5 Co1 N11 91.8(5)
N3 Co1 N11 98.0(5)
N1 Co1 N11 171.9(4)
N9 Co1 N11 78.3(4)
N7 Co1 N11 93.0(5)
O2 Cl1 O1 119.7(18)
O2 Cl1 O4 112.3(12)
O1 Cl1 O4 98.3(10)
O2 Cl1 O3 112.9(14)
O1 Cl1 O3 102.2(12)
O4 Cl1 O3 110.1(8)
O7 Cl2 O6 116.6(9)
O7 Cl2 O5 111.9(9)
O6 Cl2 O5 122.7(10)
O7 Cl2 O8 103.9(15)
O6 Cl2 O8 88.4(11)
O5 Cl2 O8 108.1(10)

loop_
_geom_bond_atom_site_label_1
_geom_bond_atom_site_label_2
_geom_bond_distance
C1 N1 1.52(2)
C1 C2 1.51(2)
C1 H1A 0.9700
C1 H1B 0.9700
C2 N2 1.35(2)
C2 H2A 0.9700
C2 H2B 0.9700
C3 N1 1.31(2)
C3 N2 1.37(2)
C3 C6 1.45(2)
C4 N3 1.55(2)
C4 C5 1.60(2)
C4 H4A 0.9700
C4 H4B 0.9700
C5 N4 1.49(2)
C5 H5A 0.9700
C5 H5B 0.9700
C6 N3 1.256(18)
C6 N4 1.29(2)
C7 N5 1.522(18)
C7 C8 1.53(2)
C7 H7A 0.9700
C7 H7B 0.9700
C8 N6 1.44(2)
C8 H8A 0.9698
C8 H8B 0.9698
C9 N5 1.216(19)
C9 N6 1.32(2)
C9 C12 1.496(11)
C10 N7 1.44(2)
C10 C11 1.53(2)
C10 H10A 0.9700
C10 H10B 0.9700
C11 N8 1.43(2)
C11 H11A 0.9699
C11 H11B 0.9700
C12 N7 1.283(19)
C12 N8 1.33(2)
C13 N9 1.423(18)
C13 C14 1.47(2)
C13 H13A 0.9700
C13 H13B 0.9700
C14 N10 1.44(2)
C14 H14A 0.9700
C14 H14B 0.9700
C15 N9 1.287(18)
C15 N10 1.387(19)
C15 C18 1.49(2)
C16 N11 1.45(2)
C16 C17 1.53(3)
C16 H16A 0.9700
C16 H16B 0.9700
C17 N12 1.54(2)
C17 H17A 0.9700
C17 H17B 0.9700
C18 N11 1.235(19)
C18 N12 1.38(2)
N1 Co1 2.120(18)
N2 H2 0.8600
N3 Co1 2.117(13)
N4 H4 0.8600
N5 Co1 2.089(12)
N6 H6 0.8600
N7 Co1 2.162(15)
N8 H8 0.8600
N9 Co1 2.153(13)
N10 H10 0.8600
N11 Co1 2.179(13)
N12 H12 0.8600
Cl1 O2 1.153(17)
Cl1 O1 1.379(17)
Cl1 O4 1.417(13)
Cl1 O3 1.451(10)
Cl2 O7 1.291(16)
Cl2 O6 1.359(12)
Cl2 O5 1.378(14)
Cl2 O8 1.499(16)

loop_
_geom_hbond_atom_site_label_D
_geom_hbond_atom_site_label_H
_geom_hbond_atom_site_label_A
_geom_hbond_distance_DH
_geom_hbond_distance_HA
_geom_hbond_distance_DA
_geom_hbond_angle_DHA
_geom_hbond_site_symmetry_A
N2 H2 O1 0.86 2.82 3.33(3) 119.1 3_545
N2 H2 O2 0.86 2.97 3.79(3) 159.9 3_545
N4 H4 O1 0.86 2.45 3.17(2) 141.8 3_545
N6 H6 O2 0.86 2.30 3.02(3) 142.5 2_564
N6 H6 O5 0.86 2.59 3.15(2) 123.9 2_564
N6 H6 O8 0.86 3.06 3.48(3) 112.5 2_564
N8 H8 O4 0.86 2.43 3.14(2) 140.8 2_564
N8 H8 O8 0.86 2.49 2.97(2) 115.9 2_564
N8 H8 O2 0.86 2.88 3.52(3) 132.3 2_564
N10 H10 O6 0.86 2.02 2.835(17) 158.2 3_444
N12 H12 O6 0.86 2.27 2.958(19) 137.2 3_444
N12 H12 O8 0.86 2.63 3.48(3) 166.0 3_444

loop_
_geom_torsion_atom_site_label_1
_geom_torsion_atom_site_label_2
_geom_torsion_atom_site_label_3
_geom_torsion_atom_site_label_4
_geom_torsion
N1 C1 C2 N2 -7.3(19)
N3 C4 C5 N4 8.1(17)
N1 C3 C6 N3 -12(2)
N2 C3 C6 N3 159.0(17)
N1 C3 C6 N4 170.9(17)
N2 C3 C6 N4 -18(3)
N5 C7 C8 N6 -0.8(19)
N7 C10 C11 N8 -3.1(18)
N5 C9 C12 N7 9.2(12)
N6 C9 C12 N7 -165(2)
N5 C9 C12 N8 -175(3)
N6 C9 C12 N8 11(2)
N9 C13 C14 N10 -1.3(18)
N11 C16 C17 N12 -9.4(18)
N9 C15 C18 N11 -14(2)
N10 C15 C18 N11 163.2(15)
N9 C15 C18 N12 164.6(13)
N10 C15 C18 N12 -18(2)
N2 C3 N1 C1 7.2(17)
C6 C3 N1 C1 -179.4(13)
N2 C3 N1 Co1 -166.2(11)
C6 C3 N1 Co1 7.3(17)
C2 C1 N1 C3 0.2(18)
C2 C1 N1 Co1 171.3(13)
C1 C2 N2 C3 12(2)
N1 C3 N2 C2 -13(2)
C6 C3 N2 C2 174.8(17)
N4 C6 N3 C4 -4(2)
C3 C6 N3 C4 178.6(13)
N4 C6 N3 Co1 -171.7(12)
C3 C6 N3 Co1 11.3(17)
C5 C4 N3 C6 -3.2(18)
C5 C4 N3 Co1 161.0(12)
N3 C6 N4 C5 11(2)
C3 C6 N4 C5 -172.4(15)
C4 C5 N4 C6 -11.2(19)
N6 C9 N5 C7 -6(2)
C12 C9 N5 C7 179.9(9)
N6 C9 N5 Co1 168.2(17)
C12 C9 N5 Co1 -5.6(13)
C8 C7 N5 C9 3.7(16)
C8 C7 N5 Co1 -168.7(13)
N5 C9 N6 C8 6(3)
C12 C9 N6 C8 179.6(13)
C7 C8 N6 C9 -2(2)
N8 C12 N7 C10 7(2)
C9 C12 N7 C10 -176.2(10)
N8 C12 N7 Co1 175.9(17)
C9 C12 N7 Co1 -7.5(15)
C11 C10 N7 C12 -2.2(18)
C11 C10 N7 Co1 -167.0(12)
N7 C12 N8 C11 -10(3)
C9 C12 N8 C11 174.3(13)
C10 C11 N8 C12 8(3)
N10 C15 N9 C13 -2.9(18)
C18 C15 N9 C13 174.4(13)
N10 C15 N9 Co1 -169.4(11)
C18 C15 N9 Co1 7.8(15)
C14 C13 N9 C15 2.4(17)
C14 C13 N9 Co1 162.4(12)
N9 C15 N10 C14 2.1(18)
C18 C15 N10 C14 -175.0(14)
C13 C14 N10 C15 -0.3(17)
N12 C18 N11 C16 -4(2)
C15 C18 N11 C16 174.7(14)
N12 C18 N11 Co1 -167.3(11)
C15 C18 N11 Co1 11.2(18)
C17 C16 N11 C18 8.3(19)
C17 C16 N11 Co1 166.0(11)
N11 C18 N12 C17 -2.8(18)
C15 C18 N12 C17 178.8(14)
C16 C17 N12 C18 7.5(16)
C9 N5 Co1 N3 170.4(12)
C7 N5 Co1 N3 -17.9(16)
C9 N5 Co1 N1 95.7(13)
C7 N5 Co1 N1 -92.7(16)
C9 N5 Co1 N9 -66(3)
C7 N5 Co1 N9 106(3)
C9 N5 Co1 N7 1.5(14)
C7 N5 Co1 N7 173.1(14)
C9 N5 Co1 N11 -91.2(12)
C7 N5 Co1 N11 80.4(15)
C6 N3 Co1 N5 -96.0(12)
C4 N3 Co1 N5 101.0(15)
C6 N3 Co1 N1 -5.8(11)
C4 N3 Co1 N1 -168.7(16)
C6 N3 Co1 N9 93.1(11)
C4 N3 Co1 N9 -69.8(15)
C6 N3 Co1 N7 -28(3)
C4 N3 Co1 N7 169(2)
C6 N3 Co1 N11 170.9(11)
C4 N3 Co1 N11 8.0(15)
C3 N1 Co1 N5 96.9(12)
C1 N1 Co1 N5 -73.5(17)
C3 N1 Co1 N3 -1.4(11)
C1 N1 Co1 N3 -171.8(18)
C3 N1 Co1 N9 -86.5(12)
C1 N1 Co1 N9 103.0(17)
C3 N1 Co1 N7 174.3(12)
C1 N1 Co1 N7 3.9(18)
C3 N1 Co1 N11 -26(6)
C1 N1 Co1 N11 164(4)
C15 N9 Co1 N5 -28(3)
C13 N9 Co1 N5 173(2)
C15 N9 Co1 N3 96.9(10)
C13 N9 Co1 N3 -62.4(17)
C15 N9 Co1 N1 171.0(10)
C13 N9 Co1 N1 11.6(17)
C15 N9 Co1 N7 -93.1(10)
C13 N9 Co1 N7 107.6(16)
C15 N9 Co1 N11 -1.8(9)
C13 N9 Co1 N11 -161.1(17)
C12 N7 Co1 N5 3.5(14)
C10 N7 Co1 N5 168.4(13)
C12 N7 Co1 N3 -67(3)
C10 N7 Co1 N3 98(3)
C12 N7 Co1 N1 -88.1(13)
C10 N7 Co1 N1 76.8(15)
C12 N7 Co1 N9 173.3(12)
C10 N7 Co1 N9 -21.9(16)
C12 N7 Co1 N11 94.7(12)
C10 N7 Co1 N11 -100.5(15)
C18 N11 Co1 N5 170.0(11)
C16 N11 Co1 N5 12.4(15)
C18 N11 Co1 N3 -91.0(11)
C16 N11 Co1 N3 111.4(15)
C18 N11 Co1 N1 -67(6)
C16 N11 Co1 N1 135(4)
C18 N11 Co1 N9 -5.3(11)
C16 N11 Co1 N9 -162.8(16)
C18 N11 Co1 N7 92.7(11)
C16 N11 Co1 N7 -64.9(16)
